data_2200779
loop_
_publ_author_name
'Mazumdar, Pooja Anjali'
'Das, Amit Kumar '
'Bakkestuen, Ann Kristin'
'Gundersen, Lise-Lotte'
'Bertolasi, Valerio'

_publ_section_title
;
 9-(2-Phenylethyl)-6-(2-thienyl)-9<i>H</i>-purine
;
_journal_issue 11
_journal_name_full 'Acta Crystallographica Section E'
_journal_page_first o1052
_journal_page_last o1054
_journal_paper_doi 10.1107/S1600536801016907
_journal_volume 57
_journal_year 2001
_chemical_formula_iupac 'C16 H12 N4 S'
_chemical_formula_moiety 'C16 H12 N4 S'
_chemical_formula_sum 'C16 H12 N4 S'
_chemical_formula_weight 292.36
_chemical_name_systematic
;
6-(2-Thienyl)-9-(2-phenylethyl)-9H-purine
;
_space_group_IT_number 14
_symmetry_cell_setting monoclinic
_symmetry_space_group_name_Hall '-P 2ybc'
_symmetry_space_group_name_H-M 'P 1 21/c 1'
_cell_angle_alpha 90.00
_cell_angle_beta 96.8550(17)
_cell_angle_gamma 90.00
_cell_formula_units_Z 4
_cell_length_a 10.1130(4)
_cell_length_b 8.9101(2)
_cell_length_c 15.6434(7)
_cell_measurement_reflns_used 7690
_cell_measurement_temperature 293(2)
_cell_measurement_theta_max 28
_cell_measurement_theta_min 3.23
_cell_volume 1399.52(9)
_computing_cell_refinement 'DENZO-SMN (Otwinowski & Minor, 1997)'
_computing_data_collection 'COLLECT (Nonius, 1997)'
_computing_data_reduction DENZO-SMN
_computing_molecular_graphics 'PLATON (Spek, 1999)'
_computing_publication_material SHELXL97
_computing_structure_refinement 'SHELXL97 (Sheldrick, 1997)'
_computing_structure_solution 'SHELXS97 (Sheldrick, 1997)'
_diffrn_ambient_temperature 293(2)
_diffrn_measured_fraction_theta_full .995
_diffrn_measured_fraction_theta_max .995
_diffrn_measurement_device_type 'Nonius KappaCCD area-detector'
_diffrn_measurement_method '\f and \w'
_diffrn_radiation_monochromator graphite
_diffrn_radiation_source 'fine-focus sealed tube'
_diffrn_radiation_type MoK\a
_diffrn_radiation_wavelength .71070
_diffrn_reflns_av_R_equivalents .024
_diffrn_reflns_av_sigmaI/netI .030
_diffrn_reflns_limit_h_max 14
_diffrn_reflns_limit_h_min -14
_diffrn_reflns_limit_k_max 12
_diffrn_reflns_limit_k_min -11
_diffrn_reflns_limit_l_max 22
_diffrn_reflns_limit_l_min 0
_diffrn_reflns_number 7690
_diffrn_reflns_theta_full 28.00
_diffrn_reflns_theta_max 28.00
_diffrn_reflns_theta_min 3.23
_diffrn_standards_decay_% none
_diffrn_standards_interval_count 0
_diffrn_standards_interval_time 0
_diffrn_standards_number 0
_exptl_absorpt_coefficient_mu .229
_exptl_absorpt_correction_type none
_exptl_crystal_colour 'pale yellow'
_exptl_crystal_density_diffrn 1.388
_exptl_crystal_density_method 'not measured'
_exptl_crystal_description 'trigonal prism'
_exptl_crystal_F_000 608
_exptl_crystal_size_max .48
_exptl_crystal_size_mid .43
_exptl_crystal_size_min .12
_refine_diff_density_max .26
_refine_diff_density_min -.45
_refine_ls_extinction_method none
_refine_ls_goodness_of_fit_ref 1.089
_refine_ls_hydrogen_treatment mixed
_refine_ls_matrix_type full
_refine_ls_number_parameters 234
_refine_ls_number_reflns 3364
_refine_ls_number_restraints 0
_refine_ls_restrained_S_all 1.089
_refine_ls_R_factor_all .0620
_refine_ls_R_factor_gt .0470
_refine_ls_shift/su_max .001
_refine_ls_shift/su_mean .000
_refine_ls_structure_factor_coef Fsqd
_refine_ls_weighting_details 'calc w = 1/[\s^2^(Fo^2^)+(0.055P)^2^+0.536P] where P = (Fo^2^+2Fc^2^)/3'
_refine_ls_weighting_scheme calc
_refine_ls_wR_factor_ref .1303
_reflns_number_gt 2745
_reflns_number_total 3364
_reflns_threshold_expression I>2\s(I)
_cod_data_source_file wn6059.cif
_cod_data_source_block I
_cod_depositor_comments
;
The following automatic conversions were performed:
'_symmetry_cell_setting' value 'Monoclinic' changed to 'monoclinic'
according to '/home/saulius/struct/CIF-dictionaries/cif_core.dic'
dictionary named 'cif_core.dic' version 2.4.1 from 2010-06-29.

Automatic conversion script
Id: cif_fix_enum 1527 2010-12-29 10:47:43Z saulius 

The following automatic conversions were performed:

'_symmetry_cell_setting' value 'Monoclinic' changed to 'monoclinic'
according to /home/saulius/struct/CIF-dictionaries/cif_core.dic
dictionary named 'cif_core.dic' version 2.4.1 from 2010-06-29.

Automatic conversion script
Id: cif_fix_values 1715 2011-07-08 13:25:40Z adriana 
;
_cod_original_sg_symbol_H-M 'P 21/c'
_cod_database_code 2200779
_cod_database_fobs_code 2200779

loop_
_symmetry_equiv_pos_as_xyz
'x, y, z'
'-x, y+1/2, -z+1/2'
'-x, -y, -z'
'x, -y-1/2, z-1/2'

loop_
_atom_site_label
_atom_site_fract_x
_atom_site_fract_y
_atom_site_fract_z
_atom_site_U_iso_or_equiv
_atom_site_adp_type
_atom_site_calc_flag
_atom_site_refinement_flags
_atom_site_occupancy
_atom_site_disorder_assembly
_atom_site_disorder_group
_atom_site_type_symbol
N1 .01986(15) .27529(16) .09057(9) .0391(3) Uani d . 1 . . N
C2 .11782(18) .3725(2) .08096(11) .0420(4) Uani d . 1 . . C
N3 .16244(14) .41884(16) .00861(9) .0396(3) Uani d . 1 . . N
C4 .09648(15) .35270(18) -.06002(10) .0340(3) Uani d . 1 . . C
C5 -.00681(15) .24882(18) -.06038(10) .0333(3) Uani d . 1 . . C
C6 -.04605(16) .21114(17) .01955(10) .0336(3) Uani d . 1 . . C
N7 -.05253(14) .20673(18) -.14425(9) .0433(4) Uani d . 1 . . N
C8 .02187(18) .2851(2) -.19068(11) .0450(4) Uani d . 1 . . C
N9 .11296(13) .37573(17) -.14485(9) .0385(3) Uani d . 1 . . N
C10 .20579(19) .4814(2) -.17829(14) .0466(4) Uani d . 1 . . C
C11 .34095(16) .41421(18) -.18361(11) .0374(4) Uani d . 1 . . C
C12 .4409(2) .4256(3) -.11572(14) .0551(5) Uani d . 1 . . C
C13 .5655(2) .3646(3) -.12139(18) .0679(6) Uani d . 1 . . C
C14 .5904(2) .2905(3) -.19447(18) .0666(6) Uani d . 1 . . C
C15 .4923(3) .2775(3) -.26193(16) .0659(6) Uani d . 1 . . C
C16 .3678(2) .3392(2) -.25677(13) .0497(4) Uani d . 1 . . C
C17 -.15485(16) .10996(18) .03064(11) .0367(4) Uani d . 1 . . C
S18 -.20660(6) .08415(6) .13018(3) .05740(19) Uani d . 1 . . S
C19 -.3269(2) -.0386(2) .08988(16) .0593(5) Uani d . 1 . . C
C20 -.3277(2) -.0602(2) .00512(16) .0586(5) Uani d . 1 . . C
C21 -.23094(18) .0247(2) -.03142(12) .0445(4) Uani d . 1 . . C
H21 -.2195 .0237 -.0895 .050 Uiso calc . 1 . . H
H2 .159(2) .415(2) .1349(14) .053(6) Uiso d . 1 . . H
H8 .018(2) .283(2) -.2517(15) .053(6) Uiso d . 1 . . H
H10A .165(2) .511(3) -.2339(16) .063(6) Uiso d . 1 . . H
H10B .214(2) .568(3) -.1370(14) .055(6) Uiso d . 1 . . H
H12 .420(2) .483(3) -.0655(17) .076(8) Uiso d . 1 . . H
H13 .633(3) .377(3) -.0774(19) .096(9) Uiso d . 1 . . H
H14 .679(3) .249(3) -.1960(18) .088(8) Uiso d . 1 . . H
H15 .510(3) .225(3) -.3129(19) .087(9) Uiso d . 1 . . H
H16 .297(2) .326(3) -.3025(16) .063(6) Uiso d . 1 . . H
H19 -.384(3) -.082(3) .1281(18) .085(8) Uiso d . 1 . . H
H20 -.386(2) -.123(3) -.0251(16) .071(7) Uiso d . 1 . . H

loop_
_atom_site_aniso_label
_atom_site_aniso_U_11
_atom_site_aniso_U_22
_atom_site_aniso_U_33
_atom_site_aniso_U_12
_atom_site_aniso_U_13
_atom_site_aniso_U_23
N1 .0448(8) .0444(8) .0282(7) .0016(6) .0051(6) .0000(6)
C2 .0451(9) .0482(9) .0320(8) -.0008(7) .0019(7) -.0030(7)
N3 .0393(8) .0433(8) .0362(7) -.0004(6) .0042(6) -.0009(6)
C4 .0323(8) .0390(8) .0311(8) .0077(6) .0055(6) .0030(6)
C5 .0300(7) .0413(8) .0286(8) .0054(6) .0033(6) .0001(6)
C6 .0340(8) .0370(8) .0301(8) .0069(6) .0050(6) .0011(6)
N7 .0381(8) .0630(10) .0287(7) .0002(7) .0033(6) -.0032(6)
C8 .0401(9) .0685(12) .0264(8) .0056(8) .0044(7) .0014(8)
N9 .0344(7) .0518(8) .0305(7) .0060(6) .0082(5) .0074(6)
C10 .0476(10) .0481(10) .0470(10) .0085(8) .0172(8) .0146(9)
C11 .0374(8) .0384(8) .0381(9) -.0018(6) .0116(7) .0069(7)
C12 .0513(11) .0642(12) .0494(11) -.0023(9) .0043(9) -.0105(10)
C13 .0420(11) .0836(16) .0751(16) -.0032(11) -.0055(11) .0019(13)
C14 .0442(12) .0749(15) .0845(17) .0106(10) .0234(11) .0164(13)
C15 .0719(15) .0709(14) .0603(14) .0184(11) .0294(12) -.0001(11)
C16 .0516(11) .0588(11) .0393(10) .0043(9) .0081(8) -.0001(8)
C17 .0375(8) .0387(8) .0348(8) .0063(6) .0082(6) .0039(7)
S18 .0642(4) .0670(4) .0442(3) -.0131(2) .0195(2) .0027(2)
C19 .0536(12) .0560(12) .0716(15) -.0071(9) .0206(11) .0122(11)
C20 .0494(11) .0527(11) .0725(15) -.0097(9) .0024(10) .0007(10)
C21 .0422(9) .0461(9) .0458(10) -.0021(7) .0074(8) -.0001(8)

loop_
_atom_type_symbol
_atom_type_description
_atom_type_scat_dispersion_real
_atom_type_scat_dispersion_imag
_atom_type_scat_source
C C .0033 .0016 'International Tables Vol C Tables 4.2.6.8 and 6.1.1.4'
H H .0000 .0000 'International Tables Vol C Tables 4.2.6.8 and 6.1.1.4'
N N .0061 .0033 'International Tables Vol C Tables 4.2.6.8 and 6.1.1.4'
S S .1246 .1234 'International Tables Vol C Tables 4.2.6.8 and 6.1.1.4'

loop_
_geom_angle_atom_site_label_1
_geom_angle_atom_site_label_2
_geom_angle_atom_site_label_3
_geom_angle
_geom_angle_publ_flag
C2 N1 C6 118.71(14) no
N3 C2 N1 128.76(16) no
N3 C2 H2 117.6(12) no
N1 C2 H2 113.6(12) no
C4 N3 C2 111.09(15) no
N3 C4 N9 127.33(15) no
N3 C4 C5 126.83(15) no
N9 C4 C5 105.82(14) no
N7 C5 C4 110.33(14) no
N7 C5 C6 133.00(15) no
C4 C5 C6 116.64(14) no
N1 C6 C5 117.96(15) no
N1 C6 C17 118.13(14) yes
C5 C6 C17 123.89(15) yes
C8 N7 C5 103.39(15) no
N7 C8 N9 114.93(15) no
N7 C8 H8 126.1(13) no
N9 C8 H8 119.0(13) no
C8 N9 C4 105.52(14) no
C8 N9 C10 127.80(15) no
C4 N9 C10 126.63(15) no
N9 C10 C11 112.85(14) yes
N9 C10 H10A 105.8(14) no
C11 C10 H10A 111.0(14) no
N9 C10 H10B 105.9(12) no
C11 C10 H10B 109.6(12) no
H10A C10 H10B 111.7(19) no
C12 C11 C16 118.39(17) no
C12 C11 C10 121.03(17) no
C16 C11 C10 120.58(17) no
C11 C12 C13 120.7(2) no
C11 C12 H12 116.5(14) no
C13 C12 H12 122.7(14) no
C14 C13 C12 120.1(2) no
C14 C13 H13 119.2(19) no
C12 C13 H13 120.6(19) no
C15 C14 C13 119.9(2) no
C15 C14 H14 122.3(17) no
C13 C14 H14 117.9(17) no
C14 C15 C16 120.2(2) no
C14 C15 H15 119.8(17) no
C16 C15 H15 120.0(17) no
C11 C16 C15 120.7(2) no
C11 C16 H16 118.7(14) no
C15 C16 H16 120.5(14) no
C21 C17 C6 128.41(15) yes
C21 C17 S18 110.91(13) yes
C6 C17 S18 120.67(13) yes
C19 S18 C17 91.83(10) no
C20 C19 S18 112.27(16) no
C20 C19 H19 128.7(17) no
S18 C19 H19 119.0(17) no
C19 C20 C21 113.7(2) no
C19 C20 H20 122.1(16) no
C21 C20 H20 124.2(16) no
C17 C21 C20 111.28(18) no
C17 C21 H21 124.4 no
C20 C21 H21 124.4 no

loop_
_geom_bond_atom_site_label_1
_geom_bond_atom_site_label_2
_geom_bond_site_symmetry_2
_geom_bond_distance
_geom_bond_publ_flag
N1 C2 . 1.338(2) no
N1 C6 . 1.352(2) no
C2 N3 . 1.333(2) no
C2 H2 . .97(2) no
N3 C4 . 1.332(2) no
C4 N9 . 1.372(2) no
C4 C5 . 1.395(2) no
C5 N7 . 1.390(2) no
C5 C6 . 1.397(2) no
C6 C17 . 1.449(2) yes
N7 C8 . 1.308(2) no
C8 N9 . 1.363(2) no
C8 H8 . .95(2) no
N9 C10 . 1.469(2) yes
C10 C11 . 1.504(2) yes
C10 H10A . .95(2) no
C10 H10B . 1.01(2) no
C11 C12 . 1.380(3) no
C11 C16 . 1.380(3) no
C12 C13 . 1.385(3) no
C12 H12 . .98(3) no
C13 C14 . 1.369(4) no
C13 H13 . .92(3) no
C14 C15 . 1.364(4) no
C14 H14 . .97(3) no
C15 C16 . 1.385(3) no
C15 H15 . .96(3) no
C16 H16 . .95(2) no
C17 C21 . 1.391(3) yes
C17 S18 . 1.7164(17) yes
S18 C19 . 1.700(2) yes
C19 C20 . 1.339(3) yes
C19 H19 . .96(3) no
C20 C21 . 1.411(3) yes
C20 H20 . .91(3) no
C21 H21 . .9300 no

loop_
_geom_torsion_atom_site_label_1
_geom_torsion_atom_site_label_2
_geom_torsion_atom_site_label_3
_geom_torsion_atom_site_label_4
_geom_torsion
_geom_torsion_publ_flag
C6 N1 C2 N3 .3(3) no
N1 C2 N3 C4 -.9(3) no
C2 N3 C4 N9 178.20(15) no
C2 N3 C4 C5 .4(2) no
N3 C4 C5 N7 178.93(15) no
N9 C4 C5 N7 .73(18) no
N3 C4 C5 C6 .6(2) no
N9 C4 C5 C6 -177.59(13) no
C2 N1 C6 C5 .8(2) no
C2 N1 C6 C17 -177.95(15) no
N7 C5 C6 N1 -179.02(16) yes
C4 C5 C6 N1 -1.2(2) no
N7 C5 C6 C17 -.4(3) yes
C4 C5 C6 C17 177.47(14) yes
C4 C5 N7 C8 -.40(19) no
C6 C5 N7 C8 177.54(17) no
C5 N7 C8 N9 -.1(2) no
N7 C8 N9 C4 .5(2) no
N7 C8 N9 C10 -177.00(16) no
N3 C4 N9 C8 -178.92(16) no
C5 C4 N9 C8 -.73(17) no
N3 C4 N9 C10 -1.3(3) no
C5 C4 N9 C10 176.85(15) no
C8 N9 C10 C11 -94.6(2) yes
C4 N9 C10 C11 88.3(2) yes
N9 C10 C11 C12 -91.0(2) yes
N9 C10 C11 C16 88.9(2) yes
C16 C11 C12 C13 .7(3) no
C10 C11 C12 C13 -179.4(2) no
C11 C12 C13 C14 -.8(4) no
C12 C13 C14 C15 .3(4) no
C13 C14 C15 C16 .1(4) no
C12 C11 C16 C15 -.3(3) no
C10 C11 C16 C15 179.84(19) no
C14 C15 C16 C11 -.1(4) no
N1 C6 C17 C21 -175.69(16) yes
C5 C6 C17 C21 5.7(3) yes
N1 C6 C17 S18 5.0(2) yes
C5 C6 C17 S18 -173.64(12) yes
C21 C17 S18 C19 .25(15) no
C6 C17 S18 C19 179.66(14) no
C17 S18 C19 C20 .36(18) no
S18 C19 C20 C21 -.9(3) no
C6 C17 C21 C20 179.88(17) no
S18 C17 C21 C20 -.8(2) no
C19 C20 C21 C17 1.1(3) no

loop_
_cod_related_entry_id
_cod_related_entry_database
_cod_related_entry_code
1 ChemSpider 409976
